data_7706006
loop_
_publ_author_name
'Bilyj, Jessica K.'
'Silajew, Nicole V.'
'Bernhardt, Paul V.'

_publ_section_title
;
 Nickel coordination chemistry of bis(dithiocarbazate) Schiff base
 ligands; metal and ligand centred redox reactions.
;
_journal_issue 2
_journal_name_full 'Dalton transactions (Cambridge, England : 2003)'
_journal_page_first 612
_journal_page_last 623
_journal_paper_doi 10.1039/d0dt03204b
_journal_volume 50
_journal_year 2021
_chemical_formula_sum 'C9 H14 N4 Ni S4'
_chemical_formula_weight 365.19
_space_group_IT_number 33
_space_group_name_Hall 'P 2c -2n'
_space_group_name_H-M_alt 'P n a 21'
_symmetry_cell_setting orthorhombic
_symmetry_Int_Tables_number 33
_symmetry_space_group_name_Hall 'P 2c -2n'
_symmetry_space_group_name_H-M 'P n a 21'
_atom_sites_solution_hydrogens geom
_atom_sites_solution_primary dual
_atom_sites_solution_secondary dual
_audit_conform_dict_location ftp://ftp.iucr.org/pub/cif_core.dic
_audit_conform_dict_name cif_core.dic
_audit_conform_dict_version 2.4.5
_audit_creation_date 2020-09-14T12:16:09-00:00
_audit_creation_method 'WinGX routine CIF_UPDATE'
_audit_update_record
;
2020-10-24 deposited with the CCDC.	2020-12-01 downloaded from the CCDC.
;
_cell_angle_alpha 90
_cell_angle_beta 90
_cell_angle_gamma 90
_cell_formula_units_Z 4
_cell_length_a 7.698(2)
_cell_length_b 21.736(5)
_cell_length_c 8.525(2)
_cell_measurement_reflns_used 897
_cell_measurement_temperature 190(2)
_cell_measurement_theta_max 26.37
_cell_measurement_theta_min 3.21
_cell_measurement_wavelength 0.71073
_cell_volume 1426.4(6)
_computing_cell_refinement 'CrysalisPro  Version 1.171.36.28 (Agilent Technologies, 2013)'
_computing_data_collection 'CrysalisPro  Version 1.171.36.28 (Agilent Technologies, 2013)'
_computing_data_reduction 'CrysalisPro  Version 1.171.36.28 (Agilent Technologies, 2013)'
_computing_molecular_graphics 'Ortep for Windows (Farrugia, 2012)'
_computing_publication_material 'WinGX publication routines (Farrugia, 2012)'
_computing_structure_refinement 'SHELXL-2018/1 (Sheldrick, 2018)'
_computing_structure_solution 'SHELXT-2014/5 (Sheldrick, 2015)'
_diffrn_ambient_temperature 190(2)
_diffrn_detector 'CCD plate'
_diffrn_detector_area_resol_mean 16.07
_diffrn_measured_fraction_theta_full 0.998
_diffrn_measured_fraction_theta_max 0.998
_diffrn_measurement_device '\k-geometry diffractometer'
_diffrn_measurement_device_type 'Agilent Technologies Xcalibur, Sapphire3, Gemini ultra'
_diffrn_measurement_method '\w scans'
_diffrn_orient_matrix_UB_11 -0.03465
_diffrn_orient_matrix_UB_12 -0.028382
_diffrn_orient_matrix_UB_13 0.026861
_diffrn_orient_matrix_UB_21 0.06588
_diffrn_orient_matrix_UB_22 -0.001606
_diffrn_orient_matrix_UB_23 0.05791
_diffrn_orient_matrix_UB_31 -0.054454
_diffrn_orient_matrix_UB_32 0.016044
_diffrn_orient_matrix_UB_33 0.053045
_diffrn_radiation_monochromator graphite
_diffrn_radiation_probe x-ray
_diffrn_radiation_type MoK\a
_diffrn_radiation_wavelength 0.7107
_diffrn_reflns_av_R_equivalents 0.0575
_diffrn_reflns_av_unetI/netI 0.0785
_diffrn_reflns_Laue_measured_fraction_full 0.998
_diffrn_reflns_Laue_measured_fraction_max 0.998
_diffrn_reflns_limit_h_max 5
_diffrn_reflns_limit_h_min -9
_diffrn_reflns_limit_k_max 25
_diffrn_reflns_limit_k_min -24
_diffrn_reflns_limit_l_max 10
_diffrn_reflns_limit_l_min -6
_diffrn_reflns_number 3394
_diffrn_reflns_point_group_measured_fraction_full 0.998
_diffrn_reflns_point_group_measured_fraction_max 0.998
_diffrn_reflns_reduction_process
;
        Scaled and merged with Sortav
        R.H. Blessing, (1987) Cryst. Rev. 1, 3-58
        R.H. Blessing, (1989) J. Appl. Cryst. 22, 396-397
;
_diffrn_reflns_theta_full 24.976
_diffrn_reflns_theta_max 24.976
_diffrn_reflns_theta_min 3.243
_diffrn_source 'Enhance (Mo) X-ray Source'
_diffrn_standards_number 0
_exptl_absorpt_coefficient_mu 1.932
_exptl_absorpt_correction_T_max 1
_exptl_absorpt_correction_T_min 0.54
_exptl_absorpt_correction_type multi-scan
_exptl_absorpt_process_details
;
        CrysAlisPro, Agilent Technologies,
        Version 1.171.36.28 (release 01-02-2013 CrysAlis171 .NET)
        (compiled Feb  1 2013,16:14:44)
        Empirical absorption correction using spherical harmonics,
        implemented in SCALE3 ABSPACK scaling algorithm.
;
_exptl_crystal_colour brown
_exptl_crystal_density_diffrn 1.701
_exptl_crystal_density_method 'not measured'
_exptl_crystal_description plate
_exptl_crystal_F_000 752
_exptl_crystal_size_max 0.4
_exptl_crystal_size_mid 0.3
_exptl_crystal_size_min 0.02
_refine_diff_density_max 0.659
_refine_diff_density_min -0.622
_refine_diff_density_rms 0.107
_refine_ls_abs_structure_details
;
 Refined as an inversion twin.
;
_refine_ls_abs_structure_Flack 0.56(5)
_refine_ls_extinction_method none
_refine_ls_goodness_of_fit_ref 0.979
_refine_ls_hydrogen_treatment constr
_refine_ls_matrix_type full
_refine_ls_number_constraints 0
_refine_ls_number_parameters 168
_refine_ls_number_reflns 1817
_refine_ls_number_restraints 1
_refine_ls_restrained_S_all 0.978
_refine_ls_R_factor_all 0.0593
_refine_ls_R_factor_gt 0.05
_refine_ls_shift/su_max 0
_refine_ls_shift/su_mean 0
_refine_ls_structure_factor_coef Fsqd
_refine_ls_weighting_details 'w=1/[\s^2^(Fo^2^)+(0.0611P)^2^] where P=(Fo^2^+2Fc^2^)/3'
_refine_ls_weighting_scheme calc
_refine_ls_wR_factor_gt 0.113
_refine_ls_wR_factor_ref 0.1193
_reflns_Friedel_coverage 0.864
_reflns_Friedel_fraction_full 0.999
_reflns_Friedel_fraction_max 0.999
_reflns_number_gt 1579
_reflns_number_total 1817
_reflns_threshold_expression 'I > 2\s(I)'
_cod_data_source_file d0dt03204b2.cif
_cod_data_source_block 954ns2
_cod_depositor_comments 'Adding full bibliography for 7706005--7706008.cif.'
_cod_database_code 7706006
_shelx_shelxl_version_number 2018/1

loop_
_symmetry_equiv_pos_as_xyz
'x, y, z'
'-x, -y, z+1/2'
'x+1/2, -y+1/2, z'
'-x+1/2, y+1/2, z+1/2'

loop_
_atom_site_label
_atom_site_type_symbol
_atom_site_fract_x
_atom_site_fract_y
_atom_site_fract_z
_atom_site_U_iso_or_equiv
_atom_site_adp_type
_atom_site_occupancy
_atom_site_site_symmetry_order
_atom_site_calc_flag
_atom_site_refinement_flags_posn
_atom_site_refinement_flags_adp
_atom_site_refinement_flags_occupancy
_atom_site_disorder_assembly
_atom_site_disorder_group
C1 C 0.4151(12) 0.7772(4) 0.6305(10) 0.024(2) Uani 1 1 d . . . . .
C2 C 0.3048(13) 0.7075(4) 0.2898(12) 0.029(2) Uani 1 1 d . . . . .
C3 C 0.4202(13) 0.6524(4) 0.2980(11) 0.027(2) Uani 1 1 d . . . . .
H3A H 0.447577 0.638882 0.189949 0.033 Uiso 1 1 calc R U . . .
H3B H 0.530666 0.664374 0.34904 0.033 Uiso 1 1 calc R U . . .
C4 C 0.3432(13) 0.5997(4) 0.3857(11) 0.027(2) Uani 1 1 d . . . . .
C5 C 0.3152(14) 0.5432(4) 0.7489(13) 0.029(2) Uani 1 1 d . . . . .
C6 C 0.4117(14) 0.8878(5) 0.7749(16) 0.049(3) Uani 1 1 d . . . . .
H6A H 0.325005 0.875607 0.853098 0.073 Uiso 1 1 calc R U . . .
H6B H 0.409869 0.932666 0.762531 0.073 Uiso 1 1 calc R U . . .
H6C H 0.527275 0.874803 0.809797 0.073 Uiso 1 1 calc R U . . .
C7 C 0.2001(14) 0.7167(4) 0.1468(13) 0.040(3) Uani 1 1 d . . . . .
H7A H 0.112133 0.684239 0.139318 0.06 Uiso 1 1 calc R U . . .
H7B H 0.275938 0.715057 0.054545 0.06 Uiso 1 1 calc R U . . .
H7C H 0.142793 0.756902 0.151507 0.06 Uiso 1 1 calc R U . . .
C8 C 0.2708(15) 0.5470(4) 0.2935(14) 0.037(3) Uani 1 1 d . . . . .
H8A H 0.341973 0.510319 0.311441 0.055 Uiso 1 1 calc R U . . .
H8B H 0.271846 0.557332 0.181589 0.055 Uiso 1 1 calc R U . . .
H8C H 0.151231 0.538947 0.327122 0.055 Uiso 1 1 calc R U . . .
C9 C 0.1882(15) 0.4274(4) 0.6960(13) 0.045(3) Uani 1 1 d . . . . .
H9A H 0.08301 0.444247 0.647458 0.068 Uiso 1 1 calc R U . . .
H9B H 0.163383 0.386355 0.737927 0.068 Uiso 1 1 calc R U . . .
H9C H 0.280501 0.42455 0.617214 0.068 Uiso 1 1 calc R U . . .
N1 N 0.3891(11) 0.7334(3) 0.5304(9) 0.0263(19) Uani 1 1 d . . . . .
N2 N 0.2960(11) 0.7477(3) 0.3967(9) 0.0280(19) Uani 1 1 d . . . . .
N3 N 0.3468(11) 0.5989(3) 0.5374(9) 0.0271(19) Uani 1 1 d . . . . .
N4 N 0.2827(11) 0.5448(3) 0.6009(10) 0.030(2) Uani 1 1 d . . . . .
Ni1 Ni 0.41836(16) 0.66440(5) 0.66529(15) 0.0258(3) Uani 1 1 d . . . . .
S1 S 0.4989(4) 0.74697(11) 0.7986(3) 0.0317(6) Uani 1 1 d . . . . .
S2 S 0.4166(4) 0.59998(11) 0.8544(3) 0.0332(7) Uani 1 1 d . . . . .
S3 S 0.3626(4) 0.85239(11) 0.5922(4) 0.0413(7) Uani 1 1 d . . . . .
S4 S 0.2569(4) 0.47693(11) 0.8522(3) 0.0386(7) Uani 1 1 d . . . . .

loop_
_atom_site_aniso_label
_atom_site_aniso_U_11
_atom_site_aniso_U_22
_atom_site_aniso_U_33
_atom_site_aniso_U_23
_atom_site_aniso_U_13
_atom_site_aniso_U_12
C1 0.033(5) 0.031(4) 0.009(5) -0.002(4) 0.004(4) -0.006(4)
C2 0.036(6) 0.036(5) 0.016(5) 0.003(5) -0.002(5) 0.000(4)
C3 0.051(6) 0.026(4) 0.005(4) -0.004(4) 0.001(5) -0.001(4)
C4 0.037(6) 0.024(5) 0.020(6) -0.001(4) -0.002(5) 0.004(4)
C5 0.036(6) 0.021(5) 0.028(6) 0.006(5) 0.004(5) 0.001(4)
C6 0.053(7) 0.050(6) 0.043(7) -0.018(6) -0.018(6) 0.005(6)
C7 0.048(6) 0.049(6) 0.022(6) -0.002(5) -0.008(6) 0.014(5)
C8 0.054(7) 0.034(5) 0.022(5) -0.003(5) -0.009(6) -0.005(5)
C9 0.064(7) 0.028(5) 0.044(8) 0.006(5) 0.014(7) -0.003(5)
N1 0.033(5) 0.026(4) 0.020(4) -0.002(4) -0.004(4) -0.002(3)
N2 0.039(5) 0.028(4) 0.017(4) 0.000(4) -0.002(4) 0.003(4)
N3 0.044(5) 0.023(4) 0.015(4) 0.006(3) 0.005(4) 0.002(4)
N4 0.047(6) 0.026(4) 0.019(4) 0.002(4) -0.001(5) 0.001(4)
Ni1 0.0390(7) 0.0252(5) 0.0132(6) -0.0002(6) -0.0020(6) 0.0008(5)
S1 0.0438(15) 0.0348(12) 0.0166(11) -0.0035(11) -0.0046(13) -0.0010(12)
S2 0.0513(18) 0.0313(12) 0.0169(12) 0.0036(12) -0.0044(13) -0.0006(12)
S3 0.0655(19) 0.0265(12) 0.0320(15) -0.0013(12) -0.0019(17) 0.0034(13)
S4 0.0554(18) 0.0330(12) 0.0276(14) 0.0095(12) 0.0021(15) -0.0020(12)

loop_
_atom_type_symbol
_atom_type_description
_atom_type_scat_dispersion_real
_atom_type_scat_dispersion_imag
_atom_type_scat_source
C C 0.0033 0.0016 'International Tables Vol C Tables 4.2.6.8 and 6.1.1.4'
H H 0 0 'International Tables Vol C Tables 4.2.6.8 and 6.1.1.4'
N N 0.0061 0.0033 'International Tables Vol C Tables 4.2.6.8 and 6.1.1.4'
Ni Ni 0.3393 1.1124 'International Tables Vol C Tables 4.2.6.8 and 6.1.1.4'
S S 0.1246 0.1234 'International Tables Vol C Tables 4.2.6.8 and 6.1.1.4'

loop_
_geom_angle_atom_site_label_1
_geom_angle_atom_site_label_2
_geom_angle_atom_site_label_3
_geom_angle
_geom_angle_site_symmetry_1
_geom_angle_site_symmetry_3
_geom_angle_publ_flag
N1 C1 S1 109.2(6) . . ?
N1 C1 S3 122.6(7) . . ?
S1 C1 S3 128.1(5) . . ?
N1 C1 Ni1 49.5(4) . . ?
S1 C1 Ni1 60.8(3) . . ?
S3 C1 Ni1 166.2(5) . . ?
N2 C2 C7 118.2(8) . . ?
N2 C2 C3 123.5(9) . . ?
C7 C2 C3 118.2(9) . . ?
C4 C3 C2 113.8(9) . . ?
C4 C3 H3A 108.8 . . ?
C2 C3 H3A 108.8 . . ?
C4 C3 H3B 108.8 . . ?
C2 C3 H3B 108.8 . . ?
H3A C3 H3B 107.7 . . ?
N3 C4 C3 120.2(9) . . ?
N3 C4 C8 121.5(9) . . ?
C3 C4 C8 118.2(9) . . ?
N4 C5 S2 125.6(8) . . ?
N4 C5 S4 117.8(8) . . ?
S2 C5 S4 116.5(6) . . ?
S3 C6 H6A 109.5 . . ?
S3 C6 H6B 109.5 . . ?
H6A C6 H6B 109.5 . . ?
S3 C6 H6C 109.5 . . ?
H6A C6 H6C 109.5 . . ?
H6B C6 H6C 109.5 . . ?
C2 C7 H7A 109.5 . . ?
C2 C7 H7B 109.5 . . ?
H7A C7 H7B 109.5 . . ?
C2 C7 H7C 109.5 . . ?
H7A C7 H7C 109.5 . . ?
H7B C7 H7C 109.5 . . ?
C4 C8 H8A 109.5 . . ?
C4 C8 H8B 109.5 . . ?
H8A C8 H8B 109.5 . . ?
C4 C8 H8C 109.5 . . ?
H8A C8 H8C 109.5 . . ?
H8B C8 H8C 109.5 . . ?
S4 C9 H9A 109.5 . . ?
S4 C9 H9B 109.5 . . ?
H9A C9 H9B 109.5 . . ?
S4 C9 H9C 109.5 . . ?
H9A C9 H9C 109.5 . . ?
H9B C9 H9C 109.5 . . ?
C1 N1 N2 117.3(8) . . ?
C1 N1 Ni1 99.4(6) . . ?
N2 N1 Ni1 137.4(6) . . ?
C2 N2 N1 114.3(8) . . ?
C4 N3 N4 113.2(8) . . ?
C4 N3 Ni1 125.2(7) . . ?
N4 N3 Ni1 121.5(6) . . ?
C5 N4 N3 109.7(8) . . ?
N3 Ni1 N1 102.3(3) . . ?
N3 Ni1 S2 86.5(2) . . ?
N1 Ni1 S2 166.4(3) . . ?
N3 Ni1 S1 175.1(2) . . ?
N1 Ni1 S1 72.8(2) . . ?
S2 Ni1 S1 98.39(12) . . ?
N3 Ni1 C1 132.9(3) . . ?
N1 Ni1 C1 31.1(3) . . ?
S2 Ni1 C1 137.9(2) . . ?
S1 Ni1 C1 42.2(2) . . ?
C1 S1 Ni1 77.0(3) . . ?
C5 S2 Ni1 94.5(4) . . ?
C1 S3 C6 101.3(5) . . ?
C5 S4 C9 101.3(5) . . ?

loop_
_geom_bond_atom_site_label_1
_geom_bond_atom_site_label_2
_geom_bond_distance
_geom_bond_site_symmetry_2
_geom_bond_publ_flag
C1 N1 1.294(11) . ?
C1 S1 1.704(9) . ?
C1 S3 1.714(9) . ?
C1 Ni1 2.470(8) . ?
C2 N2 1.265(12) . ?
C2 C7 1.475(13) . ?
C2 C3 1.491(13) . ?
C3 C4 1.491(13) . ?
C3 H3A 0.99 . ?
C3 H3B 0.99 . ?
C4 N3 1.294(12) . ?
C4 C8 1.497(13) . ?
C5 N4 1.287(12) . ?
C5 S2 1.715(10) . ?
C5 S4 1.747(10) . ?
C6 S3 1.779(12) . ?
C6 H6A 0.98 . ?
C6 H6B 0.98 . ?
C6 H6C 0.98 . ?
C7 H7A 0.98 . ?
C7 H7B 0.98 . ?
C7 H7C 0.98 . ?
C8 H8A 0.98 . ?
C8 H8B 0.98 . ?
C8 H8C 0.98 . ?
C9 S4 1.792(11) . ?
C9 H9A 0.98 . ?
C9 H9B 0.98 . ?
C9 H9C 0.98 . ?
N1 N2 1.381(11) . ?
N1 Ni1 1.904(8) . ?
N3 N4 1.385(10) . ?
N3 Ni1 1.876(8) . ?
Ni1 S2 2.135(3) . ?
Ni1 S1 2.213(3) . ?
